data_2011371
loop_
_publ_author_name
'Riggio, Ivonne'
'Albada, Gerard A. van'
'Mutikainen, Ilpo'
'Turpeinen, Urho'
'Reedijk, Jan'

_publ_section_title <i>catena</i>-Poly[[bis(nitrato)(pyrimidine)copper(II)]-\m-pyrimidine-<i>N</i>:<i>N</i>']
_journal_issue 9
_journal_name_full 'Acta Crystallographica Section C'
_journal_page_first e380
_journal_page_last e381
_journal_paper_doi 10.1107/S010827010001101X
_journal_volume 56
_journal_year 2000
_chemical_formula_iupac '[Cu (N O3)2 (C4 H4 N2)2]'
_chemical_formula_sum 'C8 H8 Cu N6 O6'
_chemical_formula_weight 347.74
_chemical_name_systematic
;
 ?
;
_space_group_IT_number 29
_symmetry_cell_setting orthorhombic
_symmetry_space_group_name_Hall 'P 2c -2ac'
_symmetry_space_group_name_H-M 'P c a 21'
_audit_creation_method SHELXL-97
_cell_angle_alpha 90.00
_cell_angle_beta 90.00
_cell_angle_gamma 90.00
_cell_formula_units_Z 4
_cell_length_a 9.987(2)
_cell_length_b 8.451(2)
_cell_length_c 14.233(3)
_cell_measurement_reflns_used 25
_cell_measurement_temperature 193(2)
_cell_measurement_theta_max 7.0
_cell_measurement_theta_min 3.5
_cell_volume 1201.3(5)
_computing_cell_refinement 'AFC-7S software'
_computing_data_collection 'AFC-7S software'
_computing_data_reduction 'TEXSAN (Molecular Structure Corporation, 1993)'
_computing_publication_material SHELXL97
_computing_structure_refinement 'SHELXL97 (Sheldrick, 1997)'
_computing_structure_solution 'SHELXS97 (Sheldrick, 1997)'
_diffrn_ambient_temperature 193(2)
_diffrn_measured_fraction_theta_full .999
_diffrn_measured_fraction_theta_max .999
_diffrn_measurement_device_type 'Rigaku AFC-7S'
_diffrn_measurement_method \w-2\q
_diffrn_radiation_monochromator graphite
_diffrn_radiation_source 'fine-focus sealed tube'
_diffrn_radiation_type MoK\a
_diffrn_radiation_wavelength .71073
_diffrn_reflns_av_R_equivalents .0000
_diffrn_reflns_av_sigmaI/netI .0193
_diffrn_reflns_limit_h_max 0
_diffrn_reflns_limit_h_min -11
_diffrn_reflns_limit_k_max 0
_diffrn_reflns_limit_k_min -10
_diffrn_reflns_limit_l_max 0
_diffrn_reflns_limit_l_min -17
_diffrn_reflns_number 1133
_diffrn_reflns_theta_full 25.24
_diffrn_reflns_theta_max 25.24
_diffrn_reflns_theta_min 2.86
_diffrn_standards_decay_% .0
_diffrn_standards_interval_count 200
_diffrn_standards_number 3
_exptl_absorpt_coefficient_mu 1.861
_exptl_absorpt_correction_T_max .628
_exptl_absorpt_correction_T_min .581
_exptl_absorpt_correction_type '\y scan'
_exptl_absorpt_process_details '(North et al., 1968)'
_exptl_crystal_colour blue
_exptl_crystal_density_diffrn 1.923
_exptl_crystal_density_method 'not measured'
_exptl_crystal_description prismatic
_exptl_crystal_F_000 700
_exptl_crystal_size_max .35
_exptl_crystal_size_mid .30
_exptl_crystal_size_min .25
_refine_diff_density_max .54
_refine_diff_density_min -.86
_refine_ls_abs_structure_details 'Flack (1983)'
_refine_ls_abs_structure_Flack .07(2)
_refine_ls_extinction_method none
_refine_ls_goodness_of_fit_ref 1.083
_refine_ls_hydrogen_treatment constr
_refine_ls_matrix_type full
_refine_ls_number_parameters 190
_refine_ls_number_reflns 1133
_refine_ls_number_restraints 1
_refine_ls_restrained_S_all 1.082
_refine_ls_R_factor_all .031
_refine_ls_R_factor_gt .030
_refine_ls_shift/su_max <0.001
_refine_ls_shift/su_mean .000
_refine_ls_structure_factor_coef Fsqd
_refine_ls_weighting_details 'w = 1/[\s^2^(Fo^2^)+(0.0576P)^2^+0.5672P] where P = (Fo^2^+2Fc^2^)/3'
_refine_ls_weighting_scheme calc
_refine_ls_wR_factor_ref .077
_reflns_number_gt 1109
_reflns_number_total 1133
_reflns_threshold_expression I>2\s(I)
_cod_data_source_file qd0011.cif
_cod_data_source_block I
_cod_depositor_comments
;
The following automatic conversions were performed:

'_refine_ls_weighting_scheme' value 'calc w =
1/[\s^2^(Fo^2^)+(0.0576P)^2^+0.5672P] where P = (Fo^2^+2Fc^2^)/3' was
changed to 'calc'. New tag '_refine_ls_weighting_details' was
created. The value of the new tag was set to 'w =
1/[\s^2^(Fo^2^)+(0.0576P)^2^+0.5672P] where P = (Fo^2^+2Fc^2^)/3'.

Automatic conversion script
Id: cif_fix_values 3143 2015-03-26 13:38:13Z robertas 
;
_cod_database_code 2011371
_cod_database_fobs_code 2011371

loop_
_symmetry_equiv_pos_as_xyz
'x, y, z'
'-x, -y, z+1/2'
'x+1/2, -y, z'
'-x+1/2, y, z+1/2'

loop_
_atom_site_label
_atom_site_fract_x
_atom_site_fract_y
_atom_site_fract_z
_atom_site_U_iso_or_equiv
_atom_site_adp_type
_atom_site_calc_flag
_atom_site_refinement_flags
_atom_site_occupancy
_atom_site_disorder_assembly
_atom_site_disorder_group
_atom_site_type_symbol
Cu1 .37947(4) .69514(5) .99719(6) .01549(18) Uani d . 1 . . Cu
N11 .4215(4) .9034(4) .9321(3) .0187(8) Uani d . 1 . . N
C12 .3432(5) 1.0296(5) .9422(4) .0254(10) Uani d . 1 . . C
H12A .2676 1.0186 .9821 .031 Uiso calc R 1 . . H
N13 .3609(5) 1.1698(5) .9015(4) .0302(11) Uani d . 1 . . N
C14 .4682(5) 1.1841(5) .8477(4) .0260(11) Uani d . 1 . . C
H14A .4855 1.2831 .8186 .031 Uiso calc R 1 . . H
C15 .5547(5) 1.0624(6) .8326(4) .0263(10) Uani d . 1 . . C
H15A .6309 1.0751 .7934 .032 Uiso calc R 1 . . H
C16 .5281(5) .9192(5) .8765(3) .0211(9) Uani d . 1 . . C
H16A .5862 .8317 .8667 .025 Uiso calc R 1 . . H
N21 .2914(3) .4958(4) 1.0463(3) .0167(7) Uani d . 1 . . N
C22 .1673(4) .4613(5) 1.0180(3) .0160(9) Uani d . 1 . . C
H22A .1281 .5282 .9720 .019 Uiso calc R 1 . . H
N23 .0944(4) .3410(5) 1.0492(3) .0172(7) Uani d . 1 . . N
C24 .1526(5) .2442(5) 1.1116(3) .0202(9) Uani d . 1 . . C
H24A .1034 .1567 1.1354 .024 Uiso calc R 1 . . H
C25 .2806(5) .2680(5) 1.1420(4) .0250(10) Uani d . 1 . . C
H25A .3218 .1970 1.1849 .030 Uiso calc R 1 . . H
C26 .3483(5) .3988(6) 1.1084(4) .0221(10) Uani d . 1 . . C
H26A .4366 .4198 1.1298 .027 Uiso calc R 1 . . H
N1 .3498(4) .5863(4) .8156(3) .0199(8) Uani d . 1 . . N
O11 .4396(3) .5845(4) .8815(2) .0208(7) Uani d . 1 . . O
O12 .2377(3) .6370(4) .8349(3) .0307(8) Uani d . 1 . . O
O13 .3831(3) .5384(5) .7379(3) .0321(9) Uani d . 1 . . O
N2 .2054(4) .8363(4) 1.1238(3) .0212(8) Uani d . 1 . . N
O21 .3322(4) .8058(3) 1.1147(3) .0213(7) Uani d . 1 . . O
O22 .1315(3) .8058(4) 1.0571(3) .0284(10) Uani d . 1 . . O
O23 .1673(4) .8979(4) 1.1965(2) .0292(8) Uani d . 1 . . O

loop_
_atom_site_aniso_label
_atom_site_aniso_U_11
_atom_site_aniso_U_22
_atom_site_aniso_U_33
_atom_site_aniso_U_12
_atom_site_aniso_U_13
_atom_site_aniso_U_23
Cu1 .0148(3) .0127(3) .0190(3) -.00081(16) .0008(2) -.0009(3)
N11 .0159(17) .0147(16) .025(2) -.0034(15) -.0001(16) .0017(16)
C12 .024(2) .021(2) .031(3) .0037(19) .005(2) .002(2)
N13 .033(3) .0196(19) .038(3) .0035(17) .005(2) .005(2)
C14 .032(3) .017(2) .029(3) -.0041(18) -.002(2) .0048(18)
C15 .024(2) .030(3) .026(2) -.009(2) .0039(19) .007(2)
C16 .021(2) .019(2) .023(2) -.0029(18) .001(2) .0007(18)
N21 .0158(16) .0145(15) .0198(16) .0004(13) .0035(15) -.0009(16)
C22 .0128(18) .017(2) .019(2) -.0004(16) -.0015(15) .0014(16)
N23 .0147(16) .0183(17) .019(2) -.0007(15) -.0001(16) -.0003(18)
C24 .023(2) .012(2) .026(2) -.0004(19) .0033(19) .006(2)
C25 .025(2) .021(2) .029(3) .005(2) -.001(2) .009(2)
C26 .0142(18) .027(2) .025(2) .0006(18) -.0044(19) .001(2)
N1 .0235(18) .0108(18) .025(2) -.0009(15) .0005(17) .0017(17)
O11 .0208(15) .0185(15) .0230(17) .0018(12) -.0033(13) -.0060(13)
O12 .0198(17) .039(2) .0335(18) .0022(16) .0010(15) .0107(17)
O13 .042(2) .033(2) .0215(18) .0011(15) .0015(14) -.0079(17)
N2 .0239(19) .0143(16) .026(2) .0010(16) .0042(17) .0040(16)
O21 .0192(17) .0228(18) .0220(17) .0026(11) .0023(15) -.0069(13)
O22 .023(2) .031(2) .031(2) -.0001(12) -.0038(15) -.0002(16)
O23 .0351(19) .0238(17) .029(2) .0092(15) .0119(16) -.0001(15)

loop_
_atom_type_symbol
_atom_type_description
_atom_type_scat_dispersion_real
_atom_type_scat_dispersion_imag
_atom_type_scat_source
C C .0033 .0016 'International Tables Vol C Tables 4.2.6.8 and 6.1.1.4'
H H .0000 .0000 'International Tables Vol C Tables 4.2.6.8 and 6.1.1.4'
N N .0061 .0033 'International Tables Vol C Tables 4.2.6.8 and 6.1.1.4'
O O .0106 .0060 'International Tables Vol C Tables 4.2.6.8 and 6.1.1.4'
Cu Cu .3201 1.2651 'International Tables Vol C Tables 4.2.6.8 and 6.1.1.4'

loop_
_geom_angle_atom_site_label_1
_geom_angle_atom_site_label_2
_geom_angle_atom_site_label_3
_geom_angle_site_symmetry_3
_geom_angle
_geom_angle_publ_flag
O21 Cu1 O11 . 176.23(14) yes
O21 Cu1 N21 . 89.88(14) yes
O11 Cu1 N21 . 91.49(14) yes
O21 Cu1 N11 . 91.42(15) yes
O11 Cu1 N11 . 88.14(15) yes
N21 Cu1 N11 . 165.34(15) yes
O21 Cu1 N23 3_565 90.79(15) yes
O11 Cu1 N23 3_565 85.50(14) yes
N21 Cu1 N23 3_565 100.63(14) yes
N11 Cu1 N23 3_565 93.96(15) yes
C12 N11 C16 . 117.0(4) no
C12 N11 Cu1 . 121.6(3) no
C16 N11 Cu1 . 121.4(3) no
N13 C12 N11 . 126.1(5) no
N13 C12 H12A . 117.0 no
N11 C12 H12A . 117.0 no
C14 N13 C12 . 116.2(4) no
N13 C14 C15 . 122.5(5) no
N13 C14 H14A . 118.7 no
C15 C14 H14A . 118.7 no
C14 C15 C16 . 117.8(4) no
C14 C15 H15A . 121.1 no
C16 C15 H15A . 121.1 no
N11 C16 C15 . 120.5(4) no
N11 C16 H16A . 119.8 no
C15 C16 H16A . 119.8 no
C26 N21 C22 . 117.4(4) no
C26 N21 Cu1 . 123.8(3) no
C22 N21 Cu1 . 118.7(3) no
N23 C22 N21 . 125.2(4) no
N23 C22 H22A . 117.4 no
N21 C22 H22A . 117.4 no
C22 N23 C24 . 116.8(4) no
C22 N23 Cu1 3_465 120.6(3) no
C24 N23 Cu1 3_465 122.6(3) no
N23 C24 C25 . 121.7(4) no
N23 C24 H24A . 119.1 no
C25 C24 H24A . 119.1 no
C24 C25 C26 . 117.8(4) no
C24 C25 H25A . 121.1 no
C26 C25 H25A . 121.1 no
N21 C26 C25 . 120.9(4) no
N21 C26 H26A . 119.5 no
C25 C26 H26A . 119.5 no
O13 N1 O12 . 124.4(4) no
O13 N1 O11 . 117.4(4) no
O12 N1 O11 . 118.2(4) no
N1 O11 Cu1 . 112.6(3) no
O23 N2 O22 . 123.9(4) no
O23 N2 O21 . 118.3(4) no
O22 N2 O21 . 117.8(4) no
N2 O21 Cu1 . 114.3(3) no

loop_
_geom_bond_atom_site_label_1
_geom_bond_atom_site_label_2
_geom_bond_site_symmetry_2
_geom_bond_distance
_geom_bond_publ_flag
Cu1 O21 . 1.973(3) yes
Cu1 O11 . 1.987(3) yes
Cu1 N21 . 2.025(4) yes
Cu1 N11 . 2.033(4) yes
Cu1 N23 3_565 2.291(4) yes
N11 C12 . 1.330(6) no
N11 C16 . 1.334(6) no
C12 N13 . 1.330(7) no
C12 H12A . .9500 no
N13 C14 . 1.322(7) no
C14 C15 . 1.360(7) no
C14 H14A . .9500 no
C15 C16 . 1.388(6) no
C15 H15A . .9500 no
C16 H16A . .9500 no
N21 C26 . 1.332(6) no
N21 C22 . 1.336(6) no
C22 N23 . 1.326(5) no
C22 H22A . .9500 no
N23 C24 . 1.341(6) no
N23 Cu1 3_465 2.291(4) no
C24 C25 . 1.364(7) no
C24 H24A . .9500 no
C25 C26 . 1.381(7) no
C25 H25A . .9500 no
C26 H26A . .9500 no
N1 O13 . 1.224(6) no
N1 O12 . 1.229(5) no
N1 O11 . 1.298(5) no
N2 O23 . 1.219(5) no
N2 O22 . 1.229(6) no
N2 O21 . 1.299(5) no
